data_2202224
loop_
_publ_author_name
'Mei-su Zhou'
'Dian-sheng Liu'
'Shu-ping Huang'
'Hong-bo Tong'

_publ_section_title
;
 2-<i>tert</i>-Butyl-4-piperidino-\b-diketimine
;
_journal_issue 3
_journal_name_full 'Acta Crystallographica Section E'
_journal_page_first o310
_journal_page_last o311
_journal_paper_doi 10.1107/S1600536803002605
_journal_volume 59
_journal_year 2003
_chemical_formula_iupac 'C12 H23 N3'
_chemical_formula_moiety 'C12 H23 N3'
_chemical_formula_sum 'C12 H23 N3'
_chemical_formula_weight 209.33
_chemical_name_systematic ?
_space_group_IT_number 14
_symmetry_cell_setting monoclinic
_symmetry_space_group_name_Hall '-P 2yn'
_symmetry_space_group_name_H-M 'P 1 21/n 1'
_atom_sites_solution_hydrogens geom
_atom_sites_solution_primary direct
_atom_sites_solution_secondary difmap
_cell_angle_alpha 90.00
_cell_angle_beta 95.386(3)
_cell_angle_gamma 90.00
_cell_formula_units_Z 4
_cell_length_a 10.409(2)
_cell_length_b 6.133(2)
_cell_length_c 19.665(4)
_cell_measurement_reflns_used 1558
_cell_measurement_temperature 153(2)
_cell_measurement_theta_max 27.38
_cell_measurement_theta_min 2.308
_cell_volume 1249.8(5)
_computing_cell_refinement 'SAINT (Siemens, 1996)'
_computing_data_collection 'SMART (Siemens, 1996)'
_computing_data_reduction SAINT
_computing_molecular_graphics SHELXL97
_computing_publication_material SHELXL97
_computing_structure_refinement 'SHELXL97 (Sheldrick, 1997)'
_computing_structure_solution 'SHELXS97 (Sheldrick, 1997)'
_diffrn_ambient_temperature 153(2)
_diffrn_measured_fraction_theta_full 0.992
_diffrn_measured_fraction_theta_max 0.992
_diffrn_measurement_device_type 'Siemens CCD area-detector'
_diffrn_measurement_method \w
_diffrn_radiation_monochromator graphite
_diffrn_radiation_source 'fine-focus sealed tube'
_diffrn_radiation_type MoK\a
_diffrn_radiation_wavelength 0.71073
_diffrn_reflns_av_R_equivalents 0.0309
_diffrn_reflns_av_sigmaI/netI 0.0463
_diffrn_reflns_limit_h_max 12
_diffrn_reflns_limit_h_min -12
_diffrn_reflns_limit_k_max 3
_diffrn_reflns_limit_k_min -7
_diffrn_reflns_limit_l_max 23
_diffrn_reflns_limit_l_min -23
_diffrn_reflns_number 5024
_diffrn_reflns_theta_full 25.51
_diffrn_reflns_theta_max 25.51
_diffrn_reflns_theta_min 2.08
_diffrn_standards_decay_% 3.43
_diffrn_standards_interval_count 0
_diffrn_standards_interval_time 0
_diffrn_standards_number 0
_exptl_absorpt_coefficient_mu 0.068
_exptl_absorpt_correction_T_max 0.9933
_exptl_absorpt_correction_T_min 0.9866
_exptl_absorpt_correction_type multi-scan
_exptl_absorpt_process_details '(SADABS; Sheldrick, 1996)'
_exptl_crystal_colour Colorless
_exptl_crystal_density_diffrn 1.113
_exptl_crystal_density_method 'not measured'
_exptl_crystal_description Block
_exptl_crystal_F_000 464
_exptl_crystal_size_max 0.20
_exptl_crystal_size_mid 0.20
_exptl_crystal_size_min 0.10
_refine_diff_density_max 0.177
_refine_diff_density_min -0.171
_refine_ls_extinction_method none
_refine_ls_goodness_of_fit_ref 1.056
_refine_ls_hydrogen_treatment mixed
_refine_ls_matrix_type full
_refine_ls_number_parameters 151
_refine_ls_number_reflns 2317
_refine_ls_number_restraints 0
_refine_ls_restrained_S_all 1.056
_refine_ls_R_factor_all 0.0862
_refine_ls_R_factor_gt 0.0653
_refine_ls_shift/su_max <0.001
_refine_ls_shift/su_mean 0.000
_refine_ls_structure_factor_coef Fsqd
_refine_ls_weighting_details 'calc w = 1/[\s^2^(Fo^2^)+(0.0538P)^2^+0.7086P] where P = (Fo^2^+2Fc^2^)/3'
_refine_ls_weighting_scheme calc
_refine_ls_wR_factor_gt 0.1354
_refine_ls_wR_factor_ref 0.1444
_reflns_number_gt 1807
_reflns_number_total 2317
_reflns_threshold_expression I>2\s(I)
_cod_data_source_file ww6060.cif
_cod_data_source_block I
_cod_depositor_comments
;
The following automatic conversions were performed:
'_symmetry_cell_setting' value 'Monoclinic' changed to 'monoclinic'
according to '/home/saulius/struct/CIF-dictionaries/cif_core.dic'
dictionary named 'cif_core.dic' version 2.4.1 from 2010-06-29.

Automatic conversion script
Id: cif_fix_enum 1527 2010-12-29 10:47:43Z saulius 

The following automatic conversions were performed:

'_symmetry_cell_setting' value 'Monoclinic' changed to 'monoclinic'
according to /home/saulius/struct/CIF-dictionaries/cif_core.dic
dictionary named 'cif_core.dic' version 2.4.1 from 2010-06-29.

Automatic conversion script
Id: cif_fix_values 1715 2011-07-08 13:25:40Z adriana 
;
_cod_original_cell_volume 1249.7(4)
_cod_original_sg_symbol_H-M 'P 21/n'
_cod_database_code 2202224

loop_
_symmetry_equiv_pos_as_xyz
'x, y, z'
'-x+1/2, y+1/2, -z+1/2'
'-x, -y, -z'
'x-1/2, -y-1/2, z-1/2'

loop_
_atom_site_label
_atom_site_fract_x
_atom_site_fract_y
_atom_site_fract_z
_atom_site_U_iso_or_equiv
_atom_site_adp_type
_atom_site_calc_flag
_atom_site_refinement_flags
_atom_site_occupancy
_atom_site_disorder_assembly
_atom_site_disorder_group
_atom_site_type_symbol
N1 -0.07866(16) 0.7472(3) 0.14258(9) 0.0263(5) Uani d . 1 . . N
N2 0.2245(2) 0.3046(4) 0.21482(10) 0.0311(5) Uani d . 1 . . N
N3 -0.0106(2) 0.4759(4) 0.22529(10) 0.0357(5) Uani d . 1 . . N
C2 0.1179(2) 0.5456(4) 0.13388(11) 0.0254(5) Uani d . 1 . . C
H2 0.1206 0.6155 0.0921 0.030 Uiso calc R 1 . . H
C3 0.0072(2) 0.5878(4) 0.17113(11) 0.0261(5) Uani d . 1 . . C
C4 -0.2012(2) 0.7748(4) 0.17193(11) 0.0310(6) Uani d . 1 . . C
H4A -0.1872 0.8555 0.2144 0.037 Uiso calc R 1 . . H
H4B -0.2361 0.6330 0.1820 0.037 Uiso calc R 1 . . H
C5 -0.2969(2) 0.8965(4) 0.12273(12) 0.0325(6) Uani d . 1 . . C
H5A -0.3179 0.8077 0.0824 0.039 Uiso calc R 1 . . H
H5B -0.3759 0.9206 0.1442 0.039 Uiso calc R 1 . . H
C1 0.2188(2) 0.4120(4) 0.15476(11) 0.0235(5) Uani d . 1 . . C
C9 0.3336(2) 0.3795(4) 0.11313(11) 0.0260(5) Uani d . 1 . . C
C8 -0.0237(2) 0.9584(4) 0.12413(12) 0.0301(6) Uani d . 1 . . C
H8A 0.0572 0.9336 0.1046 0.036 Uiso calc R 1 . . H
H8B -0.0058 1.0460 0.1650 0.036 Uiso calc R 1 . . H
C10 0.3492(2) 0.1359(4) 0.09740(13) 0.0344(6) Uani d . 1 . . C
H10A 0.3645 0.0563 0.1394 0.052 Uiso calc R 1 . . H
H10B 0.4210 0.1165 0.0707 0.052 Uiso calc R 1 . . H
H10C 0.2720 0.0828 0.0723 0.052 Uiso calc R 1 . . H
C6 -0.2441(2) 1.1139(5) 0.10165(13) 0.0381(7) Uani d . 1 . . C
H6A -0.2339 1.2107 0.1408 0.046 Uiso calc R 1 . . H
H6B -0.3043 1.1808 0.0672 0.046 Uiso calc R 1 . . H
C7 -0.1147(2) 1.0812(4) 0.07337(12) 0.0372(6) Uani d . 1 . . C
H7A -0.1268 1.0001 0.0309 0.045 Uiso calc R 1 . . H
H7B -0.0777 1.2219 0.0638 0.045 Uiso calc R 1 . . H
C11 0.4562(2) 0.4619(4) 0.15537(13) 0.0399(7) Uani d . 1 . . C
H11A 0.4463 0.6135 0.1659 0.060 Uiso calc R 1 . . H
H11B 0.5293 0.4436 0.1295 0.060 Uiso calc R 1 . . H
H11C 0.4695 0.3799 0.1970 0.060 Uiso calc R 1 . . H
C12 0.3195(2) 0.5043(4) 0.04579(12) 0.0359(6) Uani d . 1 . . C
H12A 0.2433 0.4558 0.0187 0.054 Uiso calc R 1 . . H
H12B 0.3937 0.4782 0.0214 0.054 Uiso calc R 1 . . H
H12C 0.3126 0.6575 0.0548 0.054 Uiso calc R 1 . . H
H4 0.153(2) 0.304(4) 0.2371(11) 0.028(7) Uiso d . 1 . . H
H1 -0.078(2) 0.523(4) 0.2436(12) 0.039(7) Uiso d . 1 . . H
H3 0.286(3) 0.209(5) 0.2245(12) 0.040(8) Uiso d . 1 . . H

loop_
_atom_site_aniso_label
_atom_site_aniso_U_11
_atom_site_aniso_U_22
_atom_site_aniso_U_33
_atom_site_aniso_U_12
_atom_site_aniso_U_13
_atom_site_aniso_U_23
N1 0.0204(10) 0.0273(11) 0.0319(10) 0.0019(8) 0.0067(8) 0.0020(9)
N2 0.0290(12) 0.0303(13) 0.0338(11) 0.0063(10) 0.0023(10) 0.0065(10)
N3 0.0351(12) 0.0397(14) 0.0342(12) 0.0072(11) 0.0138(10) 0.0053(10)
C2 0.0275(12) 0.0247(13) 0.0243(11) 0.0003(10) 0.0037(9) 0.0047(10)
C3 0.0272(12) 0.0256(13) 0.0253(11) -0.0011(10) 0.0009(9) 0.0000(10)
C4 0.0284(12) 0.0342(15) 0.0311(12) 0.0007(11) 0.0069(10) -0.0002(11)
C5 0.0214(11) 0.0439(16) 0.0325(12) 0.0025(11) 0.0039(9) -0.0046(12)
C1 0.0245(12) 0.0196(12) 0.0256(11) -0.0034(10) -0.0024(9) -0.0020(10)
C9 0.0228(11) 0.0227(13) 0.0322(12) 0.0006(10) 0.0012(9) -0.0022(10)
C8 0.0232(12) 0.0265(14) 0.0407(13) -0.0006(10) 0.0037(10) 0.0009(11)
C10 0.0316(13) 0.0294(15) 0.0417(14) 0.0049(11) 0.0015(11) -0.0055(12)
C6 0.0309(13) 0.0418(17) 0.0412(14) 0.0110(12) 0.0025(11) 0.0056(13)
C7 0.0317(14) 0.0371(16) 0.0431(14) 0.0003(12) 0.0039(11) 0.0105(13)
C11 0.0276(13) 0.0389(16) 0.0530(16) -0.0055(12) 0.0030(11) -0.0102(13)
C12 0.0345(14) 0.0352(15) 0.0404(14) 0.0072(12) 0.0157(11) 0.0011(12)

loop_
_atom_type_symbol
_atom_type_description
_atom_type_scat_dispersion_real
_atom_type_scat_dispersion_imag
_atom_type_scat_source
C C 0.0033 0.0016 'International Tables Vol C Tables 4.2.6.8 and 6.1.1.4'
H H 0.0000 0.0000 'International Tables Vol C Tables 4.2.6.8 and 6.1.1.4'
N N 0.0061 0.0033 'International Tables Vol C Tables 4.2.6.8 and 6.1.1.4'

loop_
_geom_angle_atom_site_label_1
_geom_angle_atom_site_label_2
_geom_angle_atom_site_label_3
_geom_angle
_geom_angle_publ_flag
C3 N1 C4 118.01(18) ?
C3 N1 C8 117.53(17) ?
C4 N1 C8 111.65(18) ?
C1 N2 H4 117.2(15) ?
C1 N2 H3 119.1(17) ?
H4 N2 H3 121(2) ?
C3 N3 H1 110.3(17) ?
C1 C2 C3 125.7(2) yes
C1 C2 H2 117.2 ?
C3 C2 H2 117.2 ?
N3 C3 N1 124.2(2) ?
N3 C3 C2 120.3(2) yes
N1 C3 C2 115.43(19) yes
N1 C4 C5 110.56(18) ?
N1 C4 H4A 109.5 ?
C5 C4 H4A 109.5 ?
N1 C4 H4B 109.5 ?
C5 C4 H4B 109.5 ?
H4A C4 H4B 108.1 ?
C6 C5 C4 111.94(19) ?
C6 C5 H5A 109.2 ?
C4 C5 H5A 109.2 ?
C6 C5 H5B 109.2 ?
C4 C5 H5B 109.2 ?
H5A C5 H5B 107.9 ?
N2 C1 C2 121.8(2) yes
N2 C1 C9 115.7(2) ?
C2 C1 C9 122.49(19) yes
C1 C9 C12 112.63(18) ?
C1 C9 C10 109.79(19) ?
C12 C9 C10 108.44(19) ?
C1 C9 C11 108.62(18) ?
C12 C9 C11 108.1(2) ?
C10 C9 C11 109.19(19) ?
N1 C8 C7 111.51(19) ?
N1 C8 H8A 109.3 ?
C7 C8 H8A 109.3 ?
N1 C8 H8B 109.3 ?
C7 C8 H8B 109.3 ?
H8A C8 H8B 108.0 ?
C9 C10 H10A 109.5 ?
C9 C10 H10B 109.5 ?
H10A C10 H10B 109.5 ?
C9 C10 H10C 109.5 ?
H10A C10 H10C 109.5 ?
H10B C10 H10C 109.5 ?
C5 C6 C7 110.0(2) ?
C5 C6 H6A 109.7 ?
C7 C6 H6A 109.7 ?
C5 C6 H6B 109.7 ?
C7 C6 H6B 109.7 ?
H6A C6 H6B 108.2 ?
C8 C7 C6 110.3(2) ?
C8 C7 H7A 109.6 ?
C6 C7 H7A 109.6 ?
C8 C7 H7B 109.6 ?
C6 C7 H7B 109.6 ?
H7A C7 H7B 108.1 ?
C9 C11 H11A 109.5 ?
C9 C11 H11B 109.5 ?
H11A C11 H11B 109.5 ?
C9 C11 H11C 109.5 ?
H11A C11 H11C 109.5 ?
H11B C11 H11C 109.5 ?
C9 C12 H12A 109.5 ?
C9 C12 H12B 109.5 ?
H12A C12 H12B 109.5 ?
C9 C12 H12C 109.5 ?
H12A C12 H12C 109.5 ?
H12B C12 H12C 109.5 ?

loop_
_geom_bond_atom_site_label_1
_geom_bond_atom_site_label_2
_geom_bond_site_symmetry_2
_geom_bond_distance
_geom_bond_publ_flag
N1 C3 . 1.405(3) yes
N1 C4 . 1.458(3) ?
N1 C8 . 1.475(3) ?
N2 C1 . 1.349(3) yes
N2 H4 . 0.90(2) ?
N2 H3 . 0.88(3) ?
N3 C3 . 1.295(3) yes
N3 H1 . 0.87(3) ?
C2 C1 . 1.364(3) yes
C2 C3 . 1.446(3) yes
C2 H2 . 0.9300 ?
C4 C5 . 1.518(3) ?
C4 H4A . 0.9700 ?
C4 H4B . 0.9700 ?
C5 C6 . 1.515(4) ?
C5 H5A . 0.9700 ?
C5 H5B . 0.9700 ?
C1 C9 . 1.524(3) yes
C9 C12 . 1.524(3) ?
C9 C10 . 1.538(3) ?
C9 C11 . 1.542(3) ?
C8 C7 . 1.511(3) ?
C8 H8A . 0.9700 ?
C8 H8B . 0.9700 ?
C10 H10A . 0.9600 ?
C10 H10B . 0.9600 ?
C10 H10C . 0.9600 ?
C6 C7 . 1.518(3) ?
C6 H6A . 0.9700 ?
C6 H6B . 0.9700 ?
C7 H7A . 0.9700 ?
C7 H7B . 0.9700 ?
C11 H11A . 0.9600 ?
C11 H11B . 0.9600 ?
C11 H11C . 0.9600 ?
C12 H12A . 0.9600 ?
C12 H12B . 0.9600 ?
C12 H12C . 0.9600 ?

loop_
_cod_related_entry_id
_cod_related_entry_database
_cod_related_entry_code
1 ChemSpider 30654698
